data_4076746
loop_
_publ_author_name
'Rickard, Clifton E. F.'
'Roper, Warren R.'
'Williamson, Alex'
'Wright, L. James'

_publ_section_title
;
 Tethered Osmium Boryl Complexes from the Reaction of
 Os(BCl2)Cl(CO)(PPh3)2with 2-Hydroxypyridine
;
_journal_issue 8
_journal_name_full Organometallics
_journal_page_first 1714
_journal_paper_doi 10.1021/om011029u
_journal_volume 21
_journal_year 2002
_chemical_formula_moiety 'C46 H41 B Cl N2 O2 Os P2, 0.5(C2 H6 O)'
_chemical_formula_sum 'C47 H44 B Cl N2 O2.5 Os P2'
_chemical_formula_weight 981.25
_chemical_name_systematic
; 
 ? 
;
_space_group_IT_number 2
_symmetry_cell_setting triclinic
_symmetry_space_group_name_Hall '-P 1'
_symmetry_space_group_name_H-M 'P -1'
_atom_sites_solution_hydrogens geom
_atom_sites_solution_primary direct
_atom_sites_solution_secondary difmap
_audit_creation_method SHELXL-97
_cell_angle_alpha 82.024(1)
_cell_angle_beta 81.023(1)
_cell_angle_gamma 67.4630(1)
_cell_formula_units_Z 2
_cell_length_a 9.48220(10)
_cell_length_b 11.57290(10)
_cell_length_c 21.3401(1)
_cell_measurement_reflns_used 8192
_cell_measurement_temperature 200(2)
_cell_measurement_theta_max 26
_cell_measurement_theta_min 2
_cell_volume 2128.44(3)
_computing_cell_refinement 'Siemens SMART'
_computing_data_collection 'Siemens SMART (Siemens, 1995)'
_computing_data_reduction 'Siemens SAINT  (Siemens, 1995)'
_computing_molecular_graphics 'Siemens SHELXTL (Siemens, 1994)'
_computing_publication_material SHELXL-97
_computing_structure_refinement 'SHELXL-97 Sheldrick, (1997)'
_computing_structure_solution 'SHELXS Sheldrick, (1990)'
_diffrn_ambient_temperature 200(2)
_diffrn_measured_fraction_theta_full 0.964
_diffrn_measured_fraction_theta_max 0.964
_diffrn_measurement_device_type 'Siemens SMART'
_diffrn_measurement_method 'Area detector \w scans'
_diffrn_radiation_monochromator graphite
_diffrn_radiation_source 'fine-focus sealed tube'
_diffrn_radiation_type MoK\a
_diffrn_radiation_wavelength 0.71073
_diffrn_reflns_av_R_equivalents 0.0212
_diffrn_reflns_av_sigmaI/netI 0.0296
_diffrn_reflns_limit_h_max 12
_diffrn_reflns_limit_h_min -11
_diffrn_reflns_limit_k_max 14
_diffrn_reflns_limit_k_min -14
_diffrn_reflns_limit_l_max 27
_diffrn_reflns_limit_l_min 0
_diffrn_reflns_number 20264
_diffrn_reflns_theta_full 27.14
_diffrn_reflns_theta_max 27.14
_diffrn_reflns_theta_min 1.91
_diffrn_standards_decay_% '< 2'
_exptl_absorpt_coefficient_mu 3.176
_exptl_absorpt_correction_T_max 0.7214
_exptl_absorpt_correction_T_min 0.3489
_exptl_absorpt_correction_type multi-scan
_exptl_absorpt_process_details 'Blessing, 1995'
_exptl_crystal_colour Colourless
_exptl_crystal_density_diffrn 1.531
_exptl_crystal_density_method 'not measured'
_exptl_crystal_description 'Irregular fragment'
_exptl_crystal_F_000 982
_exptl_crystal_size_max 0.42
_exptl_crystal_size_mid 0.24
_exptl_crystal_size_min 0.11
_refine_diff_density_max 1.079
_refine_diff_density_min -0.654
_refine_diff_density_rms 0.078
_refine_ls_extinction_method none
_refine_ls_goodness_of_fit_ref 1.087
_refine_ls_hydrogen_treatment constr
_refine_ls_matrix_type full
_refine_ls_number_parameters 514
_refine_ls_number_reflns 9090
_refine_ls_number_restraints 0
_refine_ls_restrained_S_all 1.087
_refine_ls_R_factor_all 0.0249
_refine_ls_R_factor_gt 0.0216
_refine_ls_shift/su_max 0.017
_refine_ls_shift/su_mean 0.001
_refine_ls_structure_factor_coef Fsqd
_refine_ls_weighting_details 'w=1/[\s^2^(Fo^2^)+(0.0164P)^2^+2.0652P] where P=(Fo^2^+2Fc^2^)/3'
_refine_ls_weighting_scheme calc
_refine_ls_wR_factor_gt 0.0508
_refine_ls_wR_factor_ref 0.0524
_reflns_number_gt 8522
_reflns_number_total 9090
_reflns_threshold_expression >2sigma(I)
_cod_data_source_file om011029u.cif
_cod_data_source_block '[4]'
_cod_depositor_comments
;
The following automatic conversions were performed:

'_symmetry_cell_setting' value 'Triclinic' changed to 'triclinic'
according to /home/saulius/struct/CIF-dictionaries/cif_core.dic
dictionary named 'cif_core.dic' version 2.4.1 from
2010-06-29.

'_exptl_absorpt_correction_type' value 'Multi-scan'
changed to 'multi-scan' according to
/home/saulius/struct/CIF-dictionaries/cif_core.dic dictionary named
'cif_core.dic' version 2.4.1 from 2010-06-29.

Automatic conversion script
Id: cif_fix_values 1715 2011-07-08 13:25:40Z adriana 

The following automatic conversions were performed:

'_refine_ls_weighting_scheme' value 'calc
w=1/[\s^2^(Fo^2^)+(0.0164P)^2^+2.0652P] where P=(Fo^2^+2Fc^2^)/3' was
changed to 'calc'. New tag '_refine_ls_weighting_details' was
created. The value of the new tag was set to
'w=1/[\s^2^(Fo^2^)+(0.0164P)^2^+2.0652P] where P=(Fo^2^+2Fc^2^)/3'.

Automatic conversion script
Id: cif_fix_values 3143 2015-03-26 13:38:13Z robertas 
;
_cod_original_formula_sum 'C47 H44 B Cl N2 O2.50 Os P2'
_cod_database_code 4076746

loop_
_symmetry_equiv_pos_as_xyz
'x, y, z'
'-x, -y, -z'

loop_
_atom_site_label
_atom_site_type_symbol
_atom_site_fract_x
_atom_site_fract_y
_atom_site_fract_z
_atom_site_U_iso_or_equiv
_atom_site_adp_type
_atom_site_occupancy
_atom_site_calc_flag
_atom_site_refinement_flags
Os Os 0.054679(10) 0.274732(9) 0.240219(4) 0.01740(3) Uani 1 d .
Cl Cl 0.27801(7) 0.13171(6) 0.30265(3) 0.02679(13) Uani 1 d .
P1 P 0.16246(7) 0.13377(6) 0.15995(3) 0.01820(12) Uani 1 d .
P2 P -0.02859(7) 0.40091(6) 0.32750(3) 0.01932(13) Uani 1 d .
O1 O 0.1495(3) 0.4725(2) 0.15921(10) 0.0374(5) Uani 1 d .
O2 O -0.2645(2) 0.29925(18) 0.22778(10) 0.0287(4) Uani 1 d .
N1 N -0.0771(2) 0.1622(2) 0.28784(10) 0.0217(4) Uani 1 d .
N2 N -0.1984(3) 0.4389(2) 0.14785(12) 0.0317(5) Uani 1 d .
H2A H -0.1367 0.4791 0.1322 0.038 Uiso 1 calc R
B B -0.1505(3) 0.3513(3) 0.19977(15) 0.0242(6) Uani 1 d .
C1 C 0.1195(3) 0.3925(2) 0.19171(12) 0.0243(5) Uani 1 d .
C2 C -0.2196(3) 0.2001(3) 0.27090(13) 0.0265(6) Uani 1 d .
C3 C -0.3222(4) 0.1410(3) 0.29617(14) 0.0349(7) Uani 1 d .
H3A H -0.4247 0.1732 0.2855 0.042 Uiso 1 calc R
C4 C -0.2701(4) 0.0348(3) 0.33700(15) 0.0415(8) Uani 1 d .
H4A H -0.3361 -0.0088 0.3544 0.050 Uiso 1 calc R
C5 C -0.1212(4) -0.0085(3) 0.35273(14) 0.0375(7) Uani 1 d .
H5A H -0.0835 -0.0830 0.3801 0.045 Uiso 1 calc R
C6 C -0.0288(3) 0.0575(3) 0.32822(13) 0.0287(6) Uani 1 d .
H6A H 0.0725 0.0286 0.3400 0.034 Uiso 1 calc R
C7 C -0.3361(4) 0.4735(3) 0.11579(17) 0.0438(8) Uani 1 d .
H7A H -0.3908 0.4163 0.1333 0.053 Uiso 1 calc R
H7B H -0.3051 0.4621 0.0699 0.053 Uiso 1 calc R
C8 C -0.4444(4) 0.6072(4) 0.12332(18) 0.0506(9) Uani 1 d .
H8A H -0.3866 0.6637 0.1108 0.061 Uiso 1 calc R
H8B H -0.4857 0.6159 0.1687 0.061 Uiso 1 calc R
C9 C -0.5787(4) 0.6479(4) 0.08287(18) 0.0533(10) Uani 1 d .
H9A H -0.6206 0.5805 0.0874 0.064 Uiso 1 calc R
H9B H -0.6614 0.7240 0.0991 0.064 Uiso 1 calc R
C10 C -0.5317(5) 0.6751(4) 0.0138(2) 0.0621(11) Uani 1 d .
H10A H -0.6206 0.6996 -0.0100 0.093 Uiso 1 calc R
H10B H -0.4505 0.5998 -0.0025 0.093 Uiso 1 calc R
H10C H -0.4934 0.7437 0.0089 0.093 Uiso 1 calc R
C11 C 0.1407(3) -0.0164(2) 0.18470(12) 0.0220(5) Uani 1 d .
C12 C 0.0007(3) -0.0302(3) 0.18463(13) 0.0275(6) Uani 1 d .
H12A H -0.0824 0.0372 0.1675 0.033 Uiso 1 calc R
C13 C -0.0180(4) -0.1413(3) 0.20935(16) 0.0405(7) Uani 1 d .
H13A H -0.1125 -0.1507 0.2075 0.049 Uiso 1 calc R
C14 C 0.0997(4) -0.2387(3) 0.23667(17) 0.0468(8) Uani 1 d .
H14A H 0.0867 -0.3150 0.2533 0.056 Uiso 1 calc R
C15 C 0.2367(4) -0.2241(3) 0.23952(17) 0.0434(8) Uani 1 d .
H15A H 0.3165 -0.2894 0.2597 0.052 Uiso 1 calc R
C16 C 0.2582(3) -0.1151(3) 0.21331(14) 0.0311(6) Uani 1 d .
H16A H 0.3537 -0.1071 0.2147 0.037 Uiso 1 calc R
C21 C 0.3692(3) 0.0884(2) 0.13575(12) 0.0220(5) Uani 1 d .
C22 C 0.4428(3) -0.0063(3) 0.09442(13) 0.0278(6) Uani 1 d .
H22A H 0.3858 -0.0481 0.0806 0.033 Uiso 1 calc R
C23 C 0.5980(3) -0.0399(3) 0.07344(14) 0.0324(6) Uani 1 d .
H23A H 0.6477 -0.1055 0.0461 0.039 Uiso 1 calc R
C24 C 0.6802(3) 0.0229(3) 0.09267(15) 0.0347(7) Uani 1 d .
H24A H 0.7868 -0.0003 0.0787 0.042 Uiso 1 calc R
C25 C 0.6079(3) 0.1193(3) 0.13208(15) 0.0330(6) Uani 1 d .
H25A H 0.6642 0.1637 0.1440 0.040 Uiso 1 calc R
C26 C 0.4527(3) 0.1513(3) 0.15426(13) 0.0276(6) Uani 1 d .
H26A H 0.4038 0.2162 0.1821 0.033 Uiso 1 calc R
C31 C 0.0946(3) 0.1881(2) 0.08074(12) 0.0232(5) Uani 1 d .
C32 C 0.1259(4) 0.2907(3) 0.04893(14) 0.0360(7) Uani 1 d .
H32A H 0.1808 0.3274 0.0681 0.043 Uiso 1 calc R
C33 C 0.0775(4) 0.3399(3) -0.01066(15) 0.0462(9) Uani 1 d .
H33A H 0.1010 0.4090 -0.0321 0.055 Uiso 1 calc R
C34 C -0.0046(4) 0.2891(3) -0.03907(15) 0.0461(9) Uani 1 d .
H34A H -0.0408 0.3247 -0.0791 0.055 Uiso 1 calc R
C35 C -0.0329(4) 0.1858(4) -0.00833(15) 0.0435(8) Uani 1 d .
H35A H -0.0874 0.1491 -0.0277 0.052 Uiso 1 calc R
C36 C 0.0176(3) 0.1351(3) 0.05084(14) 0.0336(6) Uani 1 d .
H36A H -0.0010 0.0629 0.0710 0.040 Uiso 1 calc R
C41 C 0.1194(3) 0.4450(2) 0.35311(13) 0.0240(5) Uani 1 d .
C42 C 0.2605(3) 0.4244(3) 0.31648(14) 0.0280(6) Uani 1 d .
H42A H 0.2836 0.3830 0.2786 0.034 Uiso 1 calc R
C43 C 0.3683(3) 0.4641(3) 0.33502(16) 0.0347(7) Uani 1 d .
H43A H 0.4641 0.4501 0.3096 0.042 Uiso 1 calc R
C44 C 0.3361(4) 0.5235(3) 0.38999(17) 0.0419(8) Uani 1 d .
H44A H 0.4093 0.5509 0.4024 0.050 Uiso 1 calc R
C45 C 0.1974(4) 0.5433(4) 0.42720(18) 0.0466(9) Uani 1 d .
H45A H 0.1761 0.5829 0.4656 0.056 Uiso 1 calc R
C46 C 0.0892(4) 0.5055(3) 0.40864(16) 0.0393(7) Uani 1 d .
H46A H -0.0068 0.5210 0.4340 0.047 Uiso 1 calc R
C51 C -0.1891(3) 0.5538(2) 0.32210(13) 0.0246(5) Uani 1 d .
C52 C -0.2146(3) 0.6207(3) 0.26313(14) 0.0291(6) Uani 1 d .
H52A H -0.1525 0.5855 0.2259 0.035 Uiso 1 calc R
C53 C -0.3309(3) 0.7394(3) 0.25807(16) 0.0354(7) Uani 1 d .
H53A H -0.3480 0.7842 0.2174 0.043 Uiso 1 calc R
C54 C -0.4216(3) 0.7923(3) 0.31191(18) 0.0406(8) Uani 1 d .
H54A H -0.5005 0.8731 0.3083 0.049 Uiso 1 calc R
C55 C -0.3964(4) 0.7269(3) 0.37080(18) 0.0433(8) Uani 1 d .
H55A H -0.4582 0.7629 0.4079 0.052 Uiso 1 calc R
C56 C -0.2808(3) 0.6082(3) 0.37624(15) 0.0356(7) Uani 1 d .
H56A H -0.2641 0.5640 0.4170 0.043 Uiso 1 calc R
C61 C -0.0896(3) 0.3181(2) 0.39923(12) 0.0240(5) Uani 1 d .
C62 C -0.2403(3) 0.3223(3) 0.41084(14) 0.0324(6) Uani 1 d .
H62A H -0.3143 0.3749 0.3836 0.039 Uiso 1 calc R
C63 C -0.2827(4) 0.2497(3) 0.46214(17) 0.0448(8) Uani 1 d .
H63A H -0.3859 0.2541 0.4704 0.054 Uiso 1 calc R
C64 C -0.1749(5) 0.1712(3) 0.50117(16) 0.0505(9) Uani 1 d .
H64A H -0.2041 0.1221 0.5364 0.061 Uiso 1 calc R
C65 C -0.0254(4) 0.1643(3) 0.48903(15) 0.0433(8) Uani 1 d .
H65A H 0.0488 0.1088 0.5155 0.052 Uiso 1 calc R
C66 C 0.0183(4) 0.2373(3) 0.43872(13) 0.0323(6) Uani 1 d .
H66A H 0.1218 0.2324 0.4311 0.039 Uiso 1 calc R
O70 O -0.5650(5) 0.0507(5) 0.4834(2) 0.0912(13) Uani 0.50 d P
C70 C -0.5650(5) 0.0507(5) 0.4834(2) 0.0912(13) Uani 0.50 d P
C71 C -0.6015(6) -0.0048(5) 0.4352(2) 0.0785(14) Uani 1 d .

loop_
_atom_site_aniso_label
_atom_site_aniso_U_11
_atom_site_aniso_U_22
_atom_site_aniso_U_33
_atom_site_aniso_U_23
_atom_site_aniso_U_13
_atom_site_aniso_U_12
Os 0.01573(5) 0.01702(5) 0.01840(5) -0.00156(3) -0.00181(3) -0.00492(4)
Cl 0.0230(3) 0.0243(3) 0.0290(3) -0.0019(2) -0.0079(2) -0.0025(2)
P1 0.0160(3) 0.0184(3) 0.0197(3) -0.0025(2) -0.0012(2) -0.0058(2)
P2 0.0183(3) 0.0177(3) 0.0208(3) -0.0029(2) -0.0008(2) -0.0055(2)
O1 0.0496(13) 0.0303(11) 0.0351(12) 0.0046(9) 0.0003(10) -0.0222(10)
O2 0.0195(9) 0.0304(10) 0.0366(11) -0.0007(8) -0.0053(8) -0.0095(8)
N1 0.0287(11) 0.0203(11) 0.0173(10) -0.0044(8) 0.0013(8) -0.0109(9)
N2 0.0279(12) 0.0319(13) 0.0354(13) 0.0046(10) -0.0117(10) -0.0104(10)
B 0.0208(14) 0.0231(14) 0.0275(15) -0.0074(12) -0.0029(11) -0.0051(11)
C1 0.0232(13) 0.0250(13) 0.0219(13) -0.0064(10) -0.0018(10) -0.0045(10)
C2 0.0291(14) 0.0314(14) 0.0241(13) -0.0111(11) 0.0067(11) -0.0173(12)
C3 0.0331(15) 0.0455(18) 0.0319(16) -0.0106(13) 0.0066(12) -0.0225(14)
C4 0.056(2) 0.055(2) 0.0281(16) -0.0088(14) 0.0090(14) -0.0407(18)
C5 0.058(2) 0.0372(17) 0.0249(15) 0.0013(12) -0.0017(13) -0.0286(15)
C6 0.0365(15) 0.0285(14) 0.0239(13) -0.0006(11) -0.0044(11) -0.0154(12)
C7 0.0414(18) 0.0417(18) 0.048(2) 0.0023(15) -0.0233(15) -0.0103(15)
C8 0.0395(18) 0.052(2) 0.051(2) -0.0129(17) -0.0160(16) 0.0003(16)
C9 0.0366(18) 0.054(2) 0.058(2) -0.0063(18) -0.0192(16) 0.0017(16)
C10 0.059(2) 0.058(3) 0.064(3) 0.007(2) -0.026(2) -0.013(2)
C11 0.0229(12) 0.0206(12) 0.0220(12) -0.0030(10) 0.0001(10) -0.0081(10)
C12 0.0274(14) 0.0289(14) 0.0288(14) -0.0037(11) -0.0014(11) -0.0136(11)
C13 0.0470(19) 0.0427(18) 0.0426(18) -0.0057(14) 0.0018(14) -0.0303(16)
C14 0.066(2) 0.0263(16) 0.049(2) 0.0001(14) 0.0053(17) -0.0242(16)
C15 0.0451(19) 0.0268(16) 0.047(2) 0.0050(14) 0.0005(15) -0.0058(14)
C16 0.0252(14) 0.0302(15) 0.0339(15) 0.0013(12) -0.0009(11) -0.0081(12)
C21 0.0178(12) 0.0247(13) 0.0221(12) -0.0031(10) -0.0010(9) -0.0063(10)
C22 0.0232(13) 0.0303(14) 0.0308(15) -0.0086(11) -0.0003(11) -0.0100(11)
C23 0.0250(14) 0.0347(16) 0.0325(15) -0.0117(12) 0.0038(11) -0.0052(12)
C24 0.0177(13) 0.0468(18) 0.0370(16) -0.0088(14) 0.0005(11) -0.0088(12)
C25 0.0213(13) 0.0414(17) 0.0402(17) -0.0100(13) -0.0033(12) -0.0138(12)
C26 0.0219(13) 0.0296(14) 0.0309(14) -0.0085(11) -0.0021(11) -0.0072(11)
C31 0.0215(12) 0.0229(13) 0.0203(12) -0.0022(10) -0.0016(10) -0.0029(10)
C32 0.0514(19) 0.0295(15) 0.0263(15) -0.0026(12) -0.0024(13) -0.0151(14)
C33 0.071(2) 0.0303(16) 0.0245(15) 0.0028(13) 0.0005(15) -0.0085(16)
C34 0.0476(19) 0.046(2) 0.0229(15) 0.0007(14) -0.0095(13) 0.0078(15)
C35 0.0378(17) 0.060(2) 0.0322(17) -0.0067(15) -0.0137(13) -0.0127(16)
C36 0.0313(15) 0.0447(18) 0.0290(15) -0.0024(13) -0.0066(12) -0.0176(13)
C41 0.0237(13) 0.0200(12) 0.0292(14) -0.0042(10) -0.0041(10) -0.0081(10)
C42 0.0240(13) 0.0258(14) 0.0336(15) -0.0050(11) -0.0042(11) -0.0074(11)
C43 0.0241(14) 0.0353(16) 0.0471(18) -0.0073(14) -0.0056(12) -0.0118(12)
C44 0.0356(17) 0.0425(18) 0.057(2) -0.0136(16) -0.0111(15) -0.0198(14)
C45 0.0468(19) 0.055(2) 0.049(2) -0.0279(17) -0.0025(16) -0.0242(17)
C46 0.0336(16) 0.0490(19) 0.0420(18) -0.0201(15) 0.0036(13) -0.0202(14)
C51 0.0192(12) 0.0180(12) 0.0356(15) -0.0048(11) -0.0035(10) -0.0046(10)
C52 0.0246(13) 0.0249(14) 0.0367(16) -0.0042(11) -0.0047(11) -0.0069(11)
C53 0.0314(15) 0.0247(14) 0.0504(19) 0.0018(13) -0.0149(13) -0.0084(12)
C54 0.0290(15) 0.0232(15) 0.066(2) -0.0098(14) -0.0109(15) -0.0016(12)
C55 0.0345(17) 0.0319(17) 0.055(2) -0.0186(15) 0.0041(15) -0.0010(13)
C56 0.0343(16) 0.0287(15) 0.0376(17) -0.0058(13) 0.0013(13) -0.0057(12)
C61 0.0312(14) 0.0203(12) 0.0199(12) -0.0060(10) 0.0010(10) -0.0089(11)
C62 0.0335(15) 0.0327(15) 0.0341(16) -0.0084(12) 0.0006(12) -0.0155(13)
C63 0.054(2) 0.047(2) 0.0430(19) -0.0137(16) 0.0158(16) -0.0338(17)
C64 0.086(3) 0.0376(18) 0.0301(17) -0.0025(14) 0.0115(17) -0.0322(19)
C65 0.068(2) 0.0305(16) 0.0266(15) 0.0020(12) -0.0057(15) -0.0142(16)
C66 0.0390(16) 0.0293(15) 0.0242(14) -0.0043(11) -0.0030(12) -0.0071(12)
O70 0.069(3) 0.109(4) 0.105(3) -0.024(3) -0.024(2) -0.033(2)
C70 0.069(3) 0.109(4) 0.105(3) -0.024(3) -0.024(2) -0.033(2)
C71 0.092(4) 0.074(3) 0.073(3) -0.004(3) -0.014(3) -0.033(3)

loop_
_atom_type_symbol
_atom_type_description
_atom_type_scat_dispersion_real
_atom_type_scat_dispersion_imag
_atom_type_scat_source
C C 0.0033 0.0016 'International Tables Vol C Tables 4.2.6.8 and 6.1.1.4'
H H 0.0000 0.0000 'International Tables Vol C Tables 4.2.6.8 and 6.1.1.4'
B B 0.0013 0.0007 'International Tables Vol C Tables 4.2.6.8 and 6.1.1.4'
N N 0.0061 0.0033 'International Tables Vol C Tables 4.2.6.8 and 6.1.1.4'
O O 0.0106 0.0060 'International Tables Vol C Tables 4.2.6.8 and 6.1.1.4'
P P 0.1023 0.0942 'International Tables Vol C Tables 4.2.6.8 and 6.1.1.4'
Cl Cl 0.1484 0.1585 'International Tables Vol C Tables 4.2.6.8 and 6.1.1.4'
Os Os -1.2165 7.6030 'International Tables Vol C Tables 4.2.6.8 and 6.1.1.4'

loop_
_geom_angle_atom_site_label_1
_geom_angle_atom_site_label_2
_geom_angle_atom_site_label_3
_geom_angle
_geom_angle_site_symmetry_1
_geom_angle_site_symmetry_3
C1 Os B 89.39(12) . .
C1 Os N1 165.42(10) . .
B Os N1 76.13(11) . .
C1 Os P1 91.21(8) . .
B Os P1 90.30(8) . .
N1 Os P1 90.52(6) . .
C1 Os P2 90.56(8) . .
B Os P2 96.28(8) . .
N1 Os P2 89.40(6) . .
P1 Os P2 173.21(2) . .
C1 Os Cl 106.59(8) . .
B Os Cl 163.79(9) . .
N1 Os Cl 87.96(6) . .
P1 Os Cl 86.71(2) . .
P2 Os Cl 86.50(2) . .
C11 P1 C21 103.25(12) . .
C11 P1 C31 107.63(12) . .
C21 P1 C31 98.58(12) . .
C11 P1 Os 111.77(8) . .
C21 P1 Os 116.73(9) . .
C31 P1 Os 117.24(8) . .
C61 P2 C51 103.52(12) . .
C61 P2 C41 103.23(12) . .
C51 P2 C41 101.40(12) . .
C61 P2 Os 111.38(8) . .
C51 P2 Os 120.04(9) . .
C41 P2 Os 115.29(9) . .
C2 O2 B 116.7(2) . .
C2 N1 C6 118.0(2) . .
C2 N1 Os 114.10(17) . .
C6 N1 Os 127.78(18) . .
B N2 C7 129.4(3) . .
N2 B O2 112.6(2) . .
N2 B Os 132.8(2) . .
O2 B Os 114.54(19) . .
O1 C1 Os 174.7(2) . .
N1 C2 O2 118.2(2) . .
N1 C2 C3 122.9(3) . .
O2 C2 C3 118.9(3) . .
C4 C3 C2 117.7(3) . .
C3 C4 C5 119.9(3) . .
C6 C5 C4 119.2(3) . .
N1 C6 C5 122.1(3) . .
N2 C7 C8 112.9(3) . .
C7 C8 C9 112.6(3) . .
C10 C9 C8 112.4(3) . .
C12 C11 C16 118.2(2) . .
C12 C11 P1 121.4(2) . .
C16 C11 P1 119.7(2) . .
C13 C12 C11 120.6(3) . .
C14 C13 C12 120.6(3) . .
C13 C14 C15 119.4(3) . .
C16 C15 C14 120.6(3) . .
C15 C16 C11 120.6(3) . .
C26 C21 C22 119.2(2) . .
C26 C21 P1 121.5(2) . .
C22 C21 P1 119.2(2) . .
C23 C22 C21 120.7(3) . .
C24 C23 C22 119.5(3) . .
C23 C24 C25 120.4(3) . .
C24 C25 C26 120.1(3) . .
C21 C26 C25 120.1(3) . .
C36 C31 C32 118.3(3) . .
C36 C31 P1 125.5(2) . .
C32 C31 P1 116.2(2) . .
C33 C32 C31 120.5(3) . .
C34 C33 C32 120.7(3) . .
C35 C34 C33 118.9(3) . .
C34 C35 C36 120.6(3) . .
C31 C36 C35 120.9(3) . .
C42 C41 C46 118.4(3) . .
C42 C41 P2 121.3(2) . .
C46 C41 P2 120.3(2) . .
C41 C42 C43 120.5(3) . .
C44 C43 C42 120.1(3) . .
C43 C44 C45 120.1(3) . .
C44 C45 C46 120.1(3) . .
C45 C46 C41 120.9(3) . .
C52 C51 C56 118.7(2) . .
C52 C51 P2 119.3(2) . .
C56 C51 P2 121.9(2) . .
C51 C52 C53 120.4(3) . .
C54 C53 C52 120.5(3) . .
C55 C54 C53 119.5(3) . .
C54 C55 C56 120.4(3) . .
C55 C56 C51 120.5(3) . .
C66 C61 C62 118.9(3) . .
C66 C61 P2 120.2(2) . .
C62 C61 P2 120.3(2) . .
C63 C62 C61 120.2(3) . .
C64 C63 C62 120.1(3) . .
C65 C64 C63 119.9(3) . .
C64 C65 C66 120.8(3) . .
C65 C66 C61 120.0(3) . .
C71 O70 C70 108.1(5) . 2_456
C71 O70 O70 108.1(5) . 2_456
C70 O70 O70 0.0(4) 2_456 2_456

loop_
_geom_bond_atom_site_label_1
_geom_bond_atom_site_label_2
_geom_bond_distance
_geom_bond_site_symmetry_2
Os C1 1.833(3) .
Os B 2.075(3) .
Os N1 2.185(2) .
Os P1 2.3646(6) .
Os P2 2.3741(6) .
Os Cl 2.5653(6) .
P1 C11 1.824(3) .
P1 C21 1.832(3) .
P1 C31 1.844(3) .
P2 C61 1.827(3) .
P2 C51 1.843(3) .
P2 C41 1.842(3) .
O1 C1 1.175(3) .
O2 C2 1.341(3) .
O2 B 1.445(4) .
N1 C2 1.342(3) .
N1 C6 1.353(3) .
N2 B 1.398(4) .
N2 C7 1.461(4) .
C2 C3 1.397(4) .
C3 C4 1.373(5) .
C4 C5 1.384(5) .
C5 C6 1.373(4) .
C7 C8 1.508(5) .
C8 C9 1.536(5) .
C9 C10 1.497(6) .
C11 C12 1.397(4) .
C11 C16 1.401(4) .
C12 C13 1.386(4) .
C13 C14 1.383(5) .
C14 C15 1.384(5) .
C15 C16 1.383(4) .
C21 C26 1.389(4) .
C21 C22 1.399(4) .
C22 C23 1.386(4) .
C23 C24 1.386(4) .
C24 C25 1.384(4) .
C25 C26 1.393(4) .
C31 C36 1.384(4) .
C31 C32 1.394(4) .
C32 C33 1.390(4) .
C33 C34 1.384(5) .
C34 C35 1.379(5) .
C35 C36 1.392(4) .
C41 C42 1.392(4) .
C41 C46 1.396(4) .
C42 C43 1.397(4) .
C43 C44 1.376(5) .
C44 C45 1.381(5) .
C45 C46 1.385(4) .
C51 C52 1.386(4) .
C51 C56 1.398(4) .
C52 C53 1.397(4) .
C53 C54 1.385(5) .
C54 C55 1.379(5) .
C55 C56 1.394(4) .
C61 C66 1.396(4) .
C61 C62 1.396(4) .
C62 C63 1.389(4) .
C63 C64 1.381(5) .
C64 C65 1.373(5) .
C65 C66 1.384(4) .
O70 C71 1.433(6) .
O70 C70 1.527(9) 2_456
O70 O70 1.527(9) 2_456
